data_7205833
loop_
_publ_author_name
'Bushmarinov, Ivan S.'
'Nabiev, Orudzh G.'
'Kostyanovsky, Remir G.'
'Antipin, Mikhail Yu.'
'Lyssenko, Konstantin A.'

_publ_section_title
;
 The azide anion as a building block in crystal engineering from a
 charge density point of view
;
_journal_issue 8
_journal_name_full CrystEngComm
_journal_page_first 2930
_journal_paper_doi 10.1039/c0ce00859a
_journal_volume 13
_journal_year 2011
_chemical_formula_moiety 'C12 H28 N2 O4, 2(N3)'
_chemical_formula_sum 'C12 H28 N8 O4'
_chemical_formula_weight 348.42
_chemical_name_systematic
;
?
;
_space_group_IT_number 14
_symmetry_cell_setting monoclinic
_symmetry_space_group_name_Hall '-P 2ybc'
_symmetry_space_group_name_H-M 'P 1 21/c 1'
_atom_sites_solution_hydrogens difmap
_atom_sites_solution_primary direct
_atom_sites_solution_secondary direct
_audit_creation_method SHELXL-97
_cell_angle_alpha 90.00
_cell_angle_beta 90.3164(7)
_cell_angle_gamma 90.00
_cell_formula_units_Z 2
_cell_length_a 7.60360(10)
_cell_length_b 8.54800(10)
_cell_length_c 13.8275(2)
_cell_measurement_reflns_used 394
_cell_measurement_temperature 100(2)
_cell_measurement_theta_max 55
_cell_measurement_theta_min 3
_cell_volume 898.71(2)
_computing_cell_refinement 'Bruker SAINT'
_computing_data_collection 'Bruker APEX II'
_computing_data_reduction 'Bruker SAINT'
_computing_molecular_graphics 'Bruker SHELXTL'
_computing_publication_material 'Bruker SHELXTL'
_computing_structure_refinement 'SHELXL-97 (Sheldrick, 1997)'
_computing_structure_solution 'SHELXS-97 (Sheldrick, 1997)'
_diffrn_ambient_temperature 100(2)
_diffrn_measured_fraction_theta_full 1.000
_diffrn_measured_fraction_theta_max 1.000
_diffrn_measurement_device_type 'Bruker APEX II CCD area detector''
_diffrn_measurement_method 'omega scans'
_diffrn_radiation_monochromator graphite
_diffrn_radiation_source 'fine-focus sealed tube'
_diffrn_radiation_type MoK\a
_diffrn_radiation_wavelength 0.71073
_diffrn_reflns_av_R_equivalents 0.0390
_diffrn_reflns_av_sigmaI/netI 0.0268
_diffrn_reflns_limit_h_max 17
_diffrn_reflns_limit_h_min -17
_diffrn_reflns_limit_k_max 19
_diffrn_reflns_limit_k_min -19
_diffrn_reflns_limit_l_max 32
_diffrn_reflns_limit_l_min -32
_diffrn_reflns_number 75866
_diffrn_reflns_theta_full 55.73
_diffrn_reflns_theta_max 55.73
_diffrn_reflns_theta_min 2.68
_exptl_absorpt_coefficient_mu 0.098
_exptl_absorpt_correction_T_max 0.985
_exptl_absorpt_correction_T_min 0.973
_exptl_absorpt_correction_type multi-scan
_exptl_absorpt_process_details SADABS
_exptl_crystal_colour colorless
_exptl_crystal_density_diffrn 1.288
_exptl_crystal_density_method 'not measured'
_exptl_crystal_description prizm
_exptl_crystal_F_000 376
_exptl_crystal_size_max 0.28
_exptl_crystal_size_mid 0.21
_exptl_crystal_size_min 0.15
_refine_diff_density_max 0.620
_refine_diff_density_min -0.236
_refine_diff_density_rms 0.059
_refine_ls_extinction_method none
_refine_ls_goodness_of_fit_ref 1.005
_refine_ls_hydrogen_treatment refall
_refine_ls_matrix_type full
_refine_ls_number_parameters 165
_refine_ls_number_reflns 11838
_refine_ls_number_restraints 0
_refine_ls_restrained_S_all 1.005
_refine_ls_R_factor_all 0.0740
_refine_ls_R_factor_gt 0.0401
_refine_ls_shift/su_max 0.003
_refine_ls_shift/su_mean 0.000
_refine_ls_structure_factor_coef Fsqd
_refine_ls_weighting_details 'calc w=1/[\s^2^(Fo^2^)+(0.0606P)^2^+0.0335P] where P=(Fo^2^+2Fc^2^)/3'
_refine_ls_weighting_scheme calc
_refine_ls_wR_factor_gt 0.1021
_refine_ls_wR_factor_ref 0.1222
_reflns_number_gt 7780
_reflns_number_total 11838
_reflns_threshold_expression I>2\s(I)
_cod_data_source_file c0ce00859a.txt
_cod_data_source_block DCDA
_cod_depositor_comments
;
The following automatic conversions were performed:
'_symmetry_cell_setting' value 'Monoclinic' changed to 'monoclinic'
according to '/home/saulius/struct/CIF-dictionaries/cif_core.dic'
dictionary named 'cif_core.dic' version 2.4.1 from 2010-06-29.

Automatic conversion script
Id: cif_fix_enum 1555 2011-01-17 13:19:09Z saulius 
;
_cod_original_sg_symbol_H-M 'P 21/c'
_cod_database_code 7205833

loop_
_symmetry_equiv_pos_as_xyz
'x, y, z'
'-x, y+1/2, -z+1/2'
'-x, -y, -z'
'x, -y-1/2, z-1/2'

loop_
_atom_site_label
_atom_site_type_symbol
_atom_site_fract_x
_atom_site_fract_y
_atom_site_fract_z
_atom_site_U_iso_or_equiv
_atom_site_adp_type
_atom_site_occupancy
_atom_site_symmetry_multiplicity
_atom_site_calc_flag
_atom_site_refinement_flags
_atom_site_disorder_assembly
_atom_site_disorder_group
O1 O 0.31963(4) -0.31889(4) 1.00989(2) 0.01617(4) Uani 1 1 d . . .
O2 O 0.26702(4) -0.08387(3) 1.16192(2) 0.01601(4) Uani 1 1 d . . .
N1 N 0.57709(4) -0.21303(4) 0.88934(2) 0.01370(4) Uani 1 1 d . . .
H2N H 0.5029(12) -0.1363(11) 0.8729(6) 0.025(2) Uiso 1 1 d . . .
H1N H 0.6016(13) -0.2053(11) 0.9528(7) 0.029(2) Uiso 1 1 d . . .
N2 N 0.30236(5) -0.00334(4) 0.83374(3) 0.01854(5) Uani 1 1 d . . .
N3 N 0.28833(4) 0.11346(4) 0.87837(2) 0.01362(4) Uani 1 1 d . . .
N4 N 0.27126(6) 0.23159(5) 0.92141(3) 0.02207(6) Uani 1 1 d . . .
C1 C 0.48924(5) -0.36689(4) 0.87039(3) 0.01595(5) Uani 1 1 d . . .
H1B H 0.5585(11) -0.4485(9) 0.9026(6) 0.0187(17) Uiso 1 1 d . . .
H1A H 0.4878(12) -0.3842(10) 0.8004(6) 0.0222(19) Uiso 1 1 d . . .
C2 C 0.30547(5) -0.36514(4) 0.91125(3) 0.01621(5) Uani 1 1 d . . .
H2B H 0.2532(11) -0.4681(10) 0.9053(6) 0.0218(19) Uiso 1 1 d . . .
H2A H 0.2332(11) -0.2894(10) 0.8773(6) 0.0200(18) Uiso 1 1 d . . .
C3 C 0.15350(5) -0.28859(5) 1.05163(3) 0.01708(5) Uani 1 1 d . . .
H3B H 0.0881(12) -0.2123(10) 1.0124(6) 0.0216(19) Uiso 1 1 d . . .
H3A H 0.0829(13) -0.3839(11) 1.0559(7) 0.028(2) Uiso 1 1 d . . .
C4 C 0.17961(5) -0.23113(5) 1.15413(3) 0.01699(5) Uani 1 1 d . . .
H4B H 0.2536(12) -0.3052(10) 1.1890(6) 0.024(2) Uiso 1 1 d . . .
H4A H 0.0634(12) -0.2267(10) 1.1846(6) 0.0224(19) Uiso 1 1 d . . .
C5 C 0.16048(5) 0.04500(5) 1.13465(3) 0.01917(6) Uani 1 1 d . . .
H5B H 0.0452(12) 0.0369(11) 1.1666(7) 0.028(2) Uiso 1 1 d . . .
H5A H 0.1369(12) 0.0421(11) 1.0636(7) 0.028(2) Uiso 1 1 d . . .
C6 C 0.25481(5) 0.19353(5) 1.16411(3) 0.01921(6) Uani 1 1 d . . .
H6B H 0.1804(12) 0.2823(11) 1.1503(7) 0.026(2) Uiso 1 1 d . . .
H6A H 0.2844(13) 0.1932(11) 1.2343(7) 0.028(2) Uiso 1 1 d . . .

loop_
_atom_site_aniso_label
_atom_site_aniso_U_11
_atom_site_aniso_U_22
_atom_site_aniso_U_33
_atom_site_aniso_U_23
_atom_site_aniso_U_13
_atom_site_aniso_U_12
O1 0.01547(9) 0.01991(11) 0.01312(8) -0.00006(8) -0.00098(7) 0.00172(8)
O2 0.01507(9) 0.01586(9) 0.01707(10) 0.00016(8) -0.00323(7) 0.00037(7)
N1 0.01556(9) 0.01302(9) 0.01252(9) -0.00169(7) -0.00053(7) 0.00153(7)
N2 0.01902(12) 0.01498(11) 0.02158(13) -0.00241(9) -0.00226(10) 0.00142(9)
N3 0.01365(9) 0.01474(10) 0.01244(8) 0.00121(7) -0.00138(7) 0.00087(7)
N4 0.02691(16) 0.02035(14) 0.01888(13) -0.00543(11) -0.00564(11) 0.00626(11)
C1 0.02030(13) 0.01289(11) 0.01468(11) -0.00191(9) 0.00016(9) 0.00076(9)
C2 0.01929(13) 0.01458(11) 0.01475(11) -0.00052(9) -0.00142(9) -0.00183(9)
C3 0.01482(11) 0.01868(13) 0.01774(12) -0.00187(10) -0.00059(9) -0.00141(9)
C4 0.01882(13) 0.01713(13) 0.01504(11) 0.00172(10) 0.00108(9) -0.00160(10)
C5 0.01409(11) 0.01748(13) 0.02591(16) 0.00055(12) -0.00149(11) 0.00133(9)
C6 0.01825(13) 0.01657(13) 0.02286(15) -0.00338(11) 0.00494(11) 0.00142(10)

loop_
_atom_type_symbol
_atom_type_description
_atom_type_scat_dispersion_real
_atom_type_scat_dispersion_imag
_atom_type_scat_source
C C 0.0033 0.0016 'International Tables Vol C Tables 4.2.6.8 and 6.1.1.4'
H H 0.0000 0.0000 'International Tables Vol C Tables 4.2.6.8 and 6.1.1.4'
N N 0.0061 0.0033 'International Tables Vol C Tables 4.2.6.8 and 6.1.1.4'
O O 0.0106 0.0060 'International Tables Vol C Tables 4.2.6.8 and 6.1.1.4'

loop_
_geom_angle_atom_site_label_1
_geom_angle_atom_site_label_2
_geom_angle_atom_site_label_3
_geom_angle
_geom_angle_site_symmetry_1
_geom_angle_site_symmetry_3
_geom_angle_publ_flag
C3 O1 C2 112.24(3) . . ?
C5 O2 C4 113.59(3) . . ?
C6 N1 C1 113.24(3) 3_657 . ?
C6 N1 H2N 109.5(6) 3_657 . ?
C1 N1 H2N 108.6(6) . . ?
C6 N1 H1N 107.6(6) 3_657 . ?
C1 N1 H1N 109.0(6) . . ?
H2N N1 H1N 108.8(8) . . ?
N2 N3 N4 178.36(4) . . ?
N1 C1 C2 109.79(3) . . ?
N1 C1 H1B 107.9(5) . . ?
C2 C1 H1B 109.4(5) . . ?
N1 C1 H1A 108.0(5) . . ?
C2 C1 H1A 111.5(5) . . ?
H1B C1 H1A 110.2(7) . . ?
O1 C2 C1 107.22(3) . . ?
O1 C2 H2B 111.3(5) . . ?
C1 C2 H2B 109.8(5) . . ?
O1 C2 H2A 108.6(5) . . ?
C1 C2 H2A 110.4(5) . . ?
H2B C2 H2A 109.5(7) . . ?
O1 C3 C4 109.20(3) . . ?
O1 C3 H3B 110.3(5) . . ?
C4 C3 H3B 111.5(5) . . ?
O1 C3 H3A 111.3(6) . . ?
C4 C3 H3A 106.4(5) . . ?
H3B C3 H3A 108.1(8) . . ?
O2 C4 C3 114.58(3) . . ?
O2 C4 H4B 105.6(5) . . ?
C3 C4 H4B 109.0(5) . . ?
O2 C4 H4A 110.7(5) . . ?
C3 C4 H4A 107.5(5) . . ?
H4B C4 H4A 109.4(7) . . ?
O2 C5 C6 108.13(3) . . ?
O2 C5 H5B 109.5(5) . . ?
C6 C5 H5B 111.1(6) . . ?
O2 C5 H5A 110.0(5) . . ?
C6 C5 H5A 111.6(5) . . ?
H5B C5 H5A 106.5(8) . . ?
N1 C6 C5 111.54(3) 3_657 . ?
N1 C6 H6B 108.5(6) 3_657 . ?
C5 C6 H6B 109.3(6) . . ?
N1 C6 H6A 107.1(6) 3_657 . ?
C5 C6 H6A 111.4(5) . . ?
H6B C6 H6A 108.9(8) . . ?

loop_
_geom_bond_atom_site_label_1
_geom_bond_atom_site_label_2
_geom_bond_distance
_geom_bond_site_symmetry_2
_geom_bond_publ_flag
O1 C3 1.4156(5) . ?
O1 C2 1.4235(5) . ?
O2 C5 1.4172(5) . ?
O2 C4 1.4273(5) . ?
N1 C6 1.4894(5) 3_657 ?
N1 C1 1.4976(5) . ?
N1 H2N 0.893(9) . ?
N1 H1N 0.899(9) . ?
N2 N3 1.1789(5) . ?
N3 N4 1.1797(5) . ?
C1 C2 1.5102(6) . ?
C1 H1B 0.980(8) . ?
C1 H1A 0.978(9) . ?
C2 H2B 0.969(9) . ?
C2 H2A 0.969(9) . ?
C3 C4 1.5121(6) . ?
C3 H3B 0.981(9) . ?
C3 H3A 0.978(9) . ?
C4 H4B 0.973(9) . ?
C4 H4A 0.981(9) . ?
C5 C6 1.5130(6) . ?
C5 H5B 0.987(9) . ?
C5 H5A 0.998(9) . ?
C6 N1 1.4894(5) 3_657 ?
C6 H6B 0.964(10) . ?
C6 H6A 0.995(9) . ?

loop_
_geom_hbond_atom_site_label_D
_geom_hbond_atom_site_label_H
_geom_hbond_atom_site_label_A
_geom_hbond_distance_DH
_geom_hbond_distance_HA
_geom_hbond_distance_DA
_geom_hbond_angle_DHA
_geom_hbond_site_symmetry_A
N1 H2N N2 0.893(9) 1.975(9) 2.8548(5) 167.8(9) .
N1 H1N N4 0.899(9) 1.998(9) 2.8581(5) 159.9(9) 3_657

loop_
_geom_torsion_atom_site_label_1
_geom_torsion_atom_site_label_2
_geom_torsion_atom_site_label_3
_geom_torsion_atom_site_label_4
_geom_torsion
_geom_torsion_site_symmetry_1
_geom_torsion_site_symmetry_2
_geom_torsion_site_symmetry_3
_geom_torsion_site_symmetry_4
_geom_torsion_publ_flag
C6 N1 C1 C2 -169.22(3) 3_657 . . . ?
C3 O1 C2 C1 170.46(3) . . . . ?
N1 C1 C2 O1 -52.82(4) . . . . ?
C2 O1 C3 C4 -176.68(3) . . . . ?
C5 O2 C4 C3 73.60(4) . . . . ?
O1 C3 C4 O2 65.16(4) . . . . ?
C4 O2 C5 C6 169.29(3) . . . . ?
O2 C5 C6 N1 64.11(5) . . . 3_657 ?
